data_7117993
loop_
_publ_author_name
'Genette I. McGrew'
'Pathik A. Khatri'
'William E. Geiger'
'Richard A. Kemp'
'Rory Waterman'

_publ_section_title
;
 Unexpected formal insertion of CO2 into the C-Si bonds of a zinc compound
;
_journal_name_full Chem.Commun.
_journal_page_first 15804
_journal_paper_doi 10.1039/C5cc06910F
_journal_volume 51
_journal_year 2015
_chemical_formula_sum 'C42 H46 N2 P2 Si2 Zn'
_chemical_formula_weight 762.30
_chemical_name_systematic
; 
 ? 
;
_space_group_IT_number 4
_symmetry_cell_setting monoclinic
_symmetry_space_group_name_Hall 'P 2yb'
_symmetry_space_group_name_H-M 'P 1 21 1'
_atom_sites_solution_hydrogens geom
_atom_sites_solution_primary direct
_atom_sites_solution_secondary difmap
_audit_creation_method SHELXL-97
_audit_update_record
;
2015-08-12 deposited with the CCDC.
2015-09-08 downloaded from the CCDC.
;
_cell_angle_alpha 90.00
_cell_angle_beta 100.870(2)
_cell_angle_gamma 90.00
_cell_formula_units_Z 2
_cell_length_a 9.3979(17)
_cell_length_b 16.240(3)
_cell_length_c 13.490(2)
_cell_measurement_reflns_used 6322
_cell_measurement_temperature 128(2)
_cell_measurement_theta_max 23.31
_cell_measurement_theta_min 2.21
_cell_volume 2021.9(6)
_computing_cell_refinement 'Bruker SAINT'
_computing_data_collection 'Bruker APEX2'
_computing_data_reduction 'Bruker SAINT'
_computing_molecular_graphics 'Bruker SHELXTL'
_computing_publication_material 'Bruker SHELXTL'
_computing_structure_refinement 'SHELXL-97 (Sheldrick, 2008)'
_computing_structure_solution 'SHELXS-97 (Sheldrick, 2008)'
_diffrn_ambient_temperature 128(2)
_diffrn_measured_fraction_theta_full 0.999
_diffrn_measured_fraction_theta_max 0.999
_diffrn_measurement_device_type 'Bruker APEX-II CCD'
_diffrn_measurement_method '\f and \w scans'
_diffrn_radiation_monochromator graphite
_diffrn_radiation_source 'fine-focus sealed tube'
_diffrn_radiation_type MoK\a
_diffrn_radiation_wavelength 0.71073
_diffrn_reflns_av_R_equivalents 0.0381
_diffrn_reflns_av_sigmaI/netI 0.0508
_diffrn_reflns_limit_h_max 10
_diffrn_reflns_limit_h_min -10
_diffrn_reflns_limit_k_max 18
_diffrn_reflns_limit_k_min -18
_diffrn_reflns_limit_l_max 14
_diffrn_reflns_limit_l_min -15
_diffrn_reflns_number 17240
_diffrn_reflns_theta_full 23.34
_diffrn_reflns_theta_max 23.34
_diffrn_reflns_theta_min 1.54
_exptl_absorpt_coefficient_mu 0.777
_exptl_absorpt_correction_T_max 0.7449
_exptl_absorpt_correction_T_min 0.6742
_exptl_absorpt_correction_type empirical
_exptl_absorpt_process_details SADABS
_exptl_crystal_colour yellow
_exptl_crystal_density_diffrn 1.252
_exptl_crystal_density_method 'not measured'
_exptl_crystal_description Needle
_exptl_crystal_F_000 800
_exptl_crystal_recrystallization_method 'Re-crystallisation from solvent: '
_exptl_crystal_size_max 0.282
_exptl_crystal_size_mid 0.155
_exptl_crystal_size_min 0.114
_refine_diff_density_max 0.286
_refine_diff_density_min -0.272
_refine_diff_density_rms 0.043
_refine_ls_abs_structure_details 'Flack H D (1983), Acta Cryst. A39, 876-881'
_refine_ls_abs_structure_Flack -0.003(9)
_refine_ls_extinction_method none
_refine_ls_goodness_of_fit_ref 0.957
_refine_ls_hydrogen_treatment constr
_refine_ls_matrix_type full
_refine_ls_number_parameters 442
_refine_ls_number_reflns 5853
_refine_ls_number_restraints 1
_refine_ls_restrained_S_all 0.957
_refine_ls_R_factor_all 0.0366
_refine_ls_R_factor_gt 0.0291
_refine_ls_shift/su_max 0.001
_refine_ls_shift/su_mean 0.000
_refine_ls_structure_factor_coef Fsqd
_refine_ls_weighting_details 'calc w=1/[\s^2^(Fo^2^)+(0.0274P)^2^+0.0000P] where P=(Fo^2^+2Fc^2^)/3'
_refine_ls_weighting_scheme calc
_refine_ls_wR_factor_gt 0.0565
_refine_ls_wR_factor_ref 0.0580
_reflns_number_gt 5126
_reflns_number_total 5853
_reflns_threshold_expression >2sigma(I)
_cod_data_source_file c5cc06910f2.cif
_cod_data_source_block gim1091_0m
_cod_original_sg_symbol_H-M P2(1)
_cod_database_code 7117993

loop_
_symmetry_equiv_pos_as_xyz
'x, y, z'
'-x, y+1/2, -z'

loop_
_atom_site_label
_atom_site_type_symbol
_atom_site_fract_x
_atom_site_fract_y
_atom_site_fract_z
_atom_site_U_iso_or_equiv
_atom_site_adp_type
_atom_site_occupancy
_atom_site_symmetry_multiplicity
_atom_site_calc_flag
_atom_site_refinement_flags
_atom_site_disorder_assembly
_atom_site_disorder_group
Zn1 Zn 0.33918(3) 0.48501(2) 0.84910(2) 0.01990(9) Uani 1 1 d . . .
P1 P 0.38989(7) 0.48068(7) 0.68637(5) 0.02022(17) Uani 1 1 d . . .
P2 P 0.46445(7) 0.48195(7) 1.01529(5) 0.01710(16) Uani 1 1 d . . .
N1 N 0.2192(3) 0.58435(15) 0.80073(19) 0.0205(6) Uani 1 1 d . . .
N2 N 0.2335(3) 0.38534(16) 0.8871(2) 0.0224(6) Uani 1 1 d . . .
Si1 Si 0.29418(11) 0.60698(6) 0.50746(7) 0.0333(3) Uani 1 1 d . . .
Si2 Si 0.43833(10) 0.35073(5) 1.18656(7) 0.0246(2) Uani 1 1 d . . .
C101 C 0.2923(4) 0.5692(2) 0.6362(3) 0.0239(9) Uani 1 1 d . . .
C102 C 0.2177(3) 0.6112(2) 0.7044(2) 0.0206(7) Uani 1 1 d . . .
C103 C 0.1395(3) 0.6857(2) 0.6756(2) 0.0287(9) Uani 1 1 d . . .
H10B H 0.1299 0.7044 0.6080 0.034 Uiso 1 1 calc R . .
C104 C 0.0785(4) 0.7306(2) 0.7415(3) 0.0343(9) Uani 1 1 d . . .
H10D H 0.0298 0.7807 0.7204 0.041 Uiso 1 1 calc R . .
C105 C 0.0877(4) 0.7029(2) 0.8408(3) 0.0314(10) Uani 1 1 d . . .
H10A H 0.0479 0.7338 0.8888 0.038 Uiso 1 1 calc R . .
C106 C 0.1558(3) 0.6300(2) 0.8654(2) 0.0229(8) Uani 1 1 d . . .
H10C H 0.1596 0.6095 0.9318 0.027 Uiso 1 1 calc R . .
C111 C 0.1073(4) 0.6032(3) 0.4255(3) 0.0677(14) Uani 1 1 d . . .
H11D H 0.0678 0.5474 0.4268 0.101 Uiso 1 1 calc R . .
H11E H 0.1137 0.6179 0.3561 0.101 Uiso 1 1 calc R . .
H11F H 0.0436 0.6422 0.4514 0.101 Uiso 1 1 calc R . .
C112 C 0.4142(4) 0.5438(2) 0.4420(2) 0.0400(10) Uani 1 1 d . . .
H11A H 0.3834 0.4861 0.4406 0.060 Uiso 1 1 calc R . .
H11B H 0.5145 0.5483 0.4784 0.060 Uiso 1 1 calc R . .
H11C H 0.4076 0.5639 0.3728 0.060 Uiso 1 1 calc R . .
C113 C 0.3649(5) 0.7148(2) 0.5045(3) 0.0578(13) Uani 1 1 d . . .
H11G H 0.4621 0.7180 0.5463 0.087 Uiso 1 1 calc R . .
H11H H 0.3001 0.7528 0.5309 0.087 Uiso 1 1 calc R . .
H11I H 0.3695 0.7299 0.4348 0.087 Uiso 1 1 calc R . .
C120 C 0.5775(3) 0.4844(3) 0.66935(19) 0.0222(6) Uani 1 1 d . . .
C121 C 0.6592(4) 0.5515(2) 0.7088(3) 0.0483(12) Uani 1 1 d . . .
H12E H 0.6165 0.5929 0.7434 0.058 Uiso 1 1 calc R . .
C122 C 0.8026(5) 0.5593(3) 0.6988(4) 0.0673(15) Uani 1 1 d . . .
H12C H 0.8569 0.6060 0.7262 0.081 Uiso 1 1 calc R . .
C123 C 0.8661(4) 0.5004(3) 0.6499(3) 0.0525(12) Uani 1 1 d . . .
H12D H 0.9646 0.5058 0.6437 0.063 Uiso 1 1 calc R . .
C124 C 0.7880(4) 0.4342(3) 0.6102(3) 0.0521(12) Uani 1 1 d . . .
H12A H 0.8319 0.3936 0.5752 0.062 Uiso 1 1 calc R . .
C125 C 0.6449(4) 0.4251(2) 0.6201(3) 0.0410(10) Uani 1 1 d . . .
H12B H 0.5922 0.3777 0.5929 0.049 Uiso 1 1 calc R . .
C130 C 0.3173(4) 0.3868(2) 0.6246(3) 0.0294(10) Uani 1 1 d . . .
C131 C 0.1966(4) 0.3883(3) 0.5458(3) 0.0517(12) Uani 1 1 d . . .
H13A H 0.1542 0.4393 0.5214 0.062 Uiso 1 1 calc R . .
C132 C 0.1399(7) 0.3149(4) 0.5039(4) 0.095(2) Uani 1 1 d . . .
H13C H 0.0578 0.3159 0.4507 0.114 Uiso 1 1 calc R . .
C133 C 0.1998(7) 0.2407(4) 0.5377(5) 0.101(3) Uani 1 1 d . . .
H13D H 0.1612 0.1910 0.5065 0.121 Uiso 1 1 calc R . .
C134 C 0.3157(6) 0.2384(3) 0.6168(5) 0.0828(19) Uani 1 1 d . . .
H13E H 0.3562 0.1871 0.6415 0.099 Uiso 1 1 calc R . .
C135 C 0.3732(4) 0.3114(2) 0.6605(3) 0.0508(12) Uani 1 1 d . . .
H13B H 0.4523 0.3096 0.7159 0.061 Uiso 1 1 calc R . .
C201 C 0.3860(4) 0.3934(2) 1.0564(3) 0.0193(8) Uani 1 1 d . . .
C202 C 0.2778(3) 0.35392(19) 0.9833(2) 0.0193(7) Uani 1 1 d . . .
C203 C 0.2082(3) 0.27889(18) 1.0039(3) 0.0241(8) Uani 1 1 d . . .
H20D H 0.2319 0.2554 1.0694 0.029 Uiso 1 1 calc R . .
C204 C 0.1090(3) 0.2404(2) 0.9321(3) 0.0310(9) Uani 1 1 d . . .
H20C H 0.0659 0.1904 0.9479 0.037 Uiso 1 1 calc R . .
C205 C 0.0707(4) 0.2738(2) 0.8363(3) 0.0320(10) Uani 1 1 d . . .
H20A H 0.0024 0.2474 0.7853 0.038 Uiso 1 1 calc R . .
C206 C 0.1349(3) 0.3459(2) 0.8182(3) 0.0277(9) Uani 1 1 d . . .
H20B H 0.1085 0.3698 0.7530 0.033 Uiso 1 1 calc R . .
C211 C 0.2807(4) 0.3482(2) 1.2542(3) 0.0368(9) Uani 1 1 d . . .
H21G H 0.2394 0.4035 1.2548 0.055 Uiso 1 1 calc R . .
H21H H 0.3139 0.3293 1.3237 0.055 Uiso 1 1 calc R . .
H21I H 0.2066 0.3103 1.2193 0.055 Uiso 1 1 calc R . .
C212 C 0.5139(4) 0.2444(2) 1.1864(3) 0.0381(10) Uani 1 1 d . . .
H21D H 0.5965 0.2445 1.1516 0.057 Uiso 1 1 calc R . .
H21E H 0.4389 0.2071 1.1514 0.057 Uiso 1 1 calc R . .
H21F H 0.5458 0.2256 1.2561 0.057 Uiso 1 1 calc R . .
C213 C 0.5835(4) 0.4126(2) 1.2666(2) 0.0319(9) Uani 1 1 d . . .
H21A H 0.5507 0.4697 1.2698 0.048 Uiso 1 1 calc R . .
H21B H 0.6712 0.4114 1.2372 0.048 Uiso 1 1 calc R . .
H21C H 0.6048 0.3894 1.3348 0.048 Uiso 1 1 calc R . .
C220 C 0.6617(3) 0.4781(2) 1.0326(2) 0.0209(7) Uani 1 1 d . . .
C221 C 0.7567(4) 0.5170(2) 1.1092(3) 0.0345(9) Uani 1 1 d . . .
H22B H 0.7195 0.5496 1.1569 0.041 Uiso 1 1 calc R . .
C222 C 0.9053(4) 0.5093(2) 1.1173(3) 0.0412(11) Uani 1 1 d . . .
H22E H 0.9692 0.5361 1.1705 0.049 Uiso 1 1 calc R . .
C223 C 0.9598(4) 0.4625(2) 1.0480(3) 0.0486(12) Uani 1 1 d . . .
H22C H 1.0616 0.4559 1.0545 0.058 Uiso 1 1 calc R . .
C224 C 0.8698(4) 0.4260(3) 0.9710(4) 0.0588(13) Uani 1 1 d . . .
H22D H 0.9083 0.3953 0.9222 0.071 Uiso 1 1 calc R . .
C225 C 0.7199(4) 0.4333(2) 0.9630(3) 0.0430(10) Uani 1 1 d . . .
H22A H 0.6571 0.4070 0.9088 0.052 Uiso 1 1 calc R . .
C230 C 0.4247(4) 0.5743(2) 1.0820(2) 0.0171(8) Uani 1 1 d . . .
C231 C 0.4831(4) 0.6495(2) 1.0615(3) 0.0354(9) Uani 1 1 d . . .
H23A H 0.5585 0.6510 1.0235 0.042 Uiso 1 1 calc R . .
C232 C 0.4334(4) 0.7219(2) 1.0954(3) 0.0476(11) Uani 1 1 d . . .
H23B H 0.4722 0.7730 1.0787 0.057 Uiso 1 1 calc R . .
C233 C 0.3265(4) 0.7206(2) 1.1539(3) 0.0404(10) Uani 1 1 d . . .
H23E H 0.2927 0.7705 1.1781 0.049 Uiso 1 1 calc R . .
C234 C 0.2706(3) 0.64682(19) 1.1761(2) 0.0249(8) Uani 1 1 d . . .
H23D H 0.1982 0.6455 1.2167 0.030 Uiso 1 1 calc R . .
C235 C 0.3181(3) 0.57401(19) 1.1404(2) 0.0226(8) Uani 1 1 d . . .
H23C H 0.2773 0.5232 1.1561 0.027 Uiso 1 1 calc R . .

loop_
_atom_site_aniso_label
_atom_site_aniso_U_11
_atom_site_aniso_U_22
_atom_site_aniso_U_33
_atom_site_aniso_U_23
_atom_site_aniso_U_13
_atom_site_aniso_U_12
Zn1 0.02016(18) 0.02131(18) 0.01854(18) 0.0009(2) 0.00448(14) -0.0013(2)
P1 0.0190(4) 0.0235(4) 0.0185(4) -0.0016(5) 0.0042(3) -0.0013(5)
P2 0.0163(4) 0.0180(4) 0.0175(4) 0.0012(5) 0.0045(3) 0.0011(5)
N1 0.0188(15) 0.0241(16) 0.0194(16) 0.0004(13) 0.0062(13) -0.0016(12)
N2 0.0170(15) 0.0258(16) 0.0243(18) 0.0007(14) 0.0040(13) -0.0029(13)
Si1 0.0392(6) 0.0423(6) 0.0209(6) 0.0067(5) 0.0120(5) 0.0114(5)
Si2 0.0260(5) 0.0246(5) 0.0247(5) 0.0059(4) 0.0085(4) 0.0025(4)
C101 0.019(2) 0.034(2) 0.019(2) -0.0014(17) 0.0026(17) -0.0008(17)
C102 0.0194(18) 0.0268(19) 0.0159(18) 0.0001(16) 0.0041(14) 0.0005(15)
C103 0.026(2) 0.041(2) 0.020(2) 0.0112(17) 0.0093(16) 0.0111(17)
C104 0.032(2) 0.037(2) 0.036(2) 0.0139(19) 0.0124(18) 0.0151(18)
C105 0.031(2) 0.038(3) 0.028(2) -0.0024(19) 0.0121(19) 0.010(2)
C106 0.0196(19) 0.035(2) 0.014(2) -0.0004(17) 0.0038(16) 0.0002(17)
C111 0.047(3) 0.123(4) 0.034(3) 0.015(3) 0.012(2) 0.025(3)
C112 0.053(3) 0.051(3) 0.020(2) 0.0007(18) 0.0160(19) 0.007(2)
C113 0.090(4) 0.043(3) 0.051(3) 0.017(2) 0.038(3) 0.018(2)
C120 0.0191(15) 0.0253(16) 0.0206(15) -0.003(2) -0.0003(12) 0.000(2)
C121 0.034(2) 0.055(3) 0.061(3) -0.033(2) 0.021(2) -0.010(2)
C122 0.036(3) 0.082(4) 0.087(4) -0.045(3) 0.018(3) -0.033(2)
C123 0.019(2) 0.075(4) 0.065(3) -0.008(3) 0.0105(19) 0.002(2)
C124 0.035(3) 0.045(3) 0.083(4) -0.017(2) 0.028(2) 0.006(2)
C125 0.031(2) 0.029(2) 0.068(3) -0.018(2) 0.023(2) -0.0042(17)
C130 0.027(2) 0.035(2) 0.030(2) -0.0088(19) 0.0151(19) -0.0134(19)
C131 0.055(3) 0.066(3) 0.036(3) -0.011(2) 0.016(2) -0.036(2)
C132 0.111(5) 0.117(5) 0.060(4) -0.038(4) 0.025(3) -0.084(5)
C133 0.106(5) 0.093(5) 0.127(6) -0.087(5) 0.082(5) -0.082(5)
C134 0.080(4) 0.034(3) 0.158(6) -0.035(3) 0.083(4) -0.025(3)
C135 0.039(2) 0.032(2) 0.088(3) -0.011(2) 0.030(2) -0.011(2)
C201 0.020(2) 0.0181(19) 0.021(2) -0.0022(16) 0.0067(16) 0.0023(16)
C202 0.0202(18) 0.0174(18) 0.0234(19) 0.0003(16) 0.0123(15) 0.0055(15)
C203 0.025(2) 0.0177(18) 0.033(2) 0.0042(16) 0.0121(17) -0.0002(15)
C204 0.027(2) 0.024(2) 0.047(3) -0.0040(18) 0.0179(18) -0.0082(16)
C205 0.024(2) 0.041(3) 0.033(3) -0.014(2) 0.0087(19) -0.019(2)
C206 0.023(2) 0.040(2) 0.021(2) -0.0033(19) 0.0062(17) -0.0019(19)
C211 0.044(2) 0.038(2) 0.032(2) 0.0045(19) 0.0142(18) -0.0030(19)
C212 0.040(2) 0.035(2) 0.039(2) 0.0079(19) 0.0057(19) 0.0051(19)
C213 0.036(2) 0.036(2) 0.025(2) 0.0052(17) 0.0073(17) 0.0015(17)
C220 0.0189(15) 0.0182(17) 0.0267(16) 0.001(2) 0.0069(13) -0.0016(19)
C221 0.025(2) 0.045(2) 0.035(2) -0.0065(17) 0.0100(18) -0.0042(16)
C222 0.021(2) 0.051(3) 0.049(2) -0.005(2) -0.0032(18) -0.0058(17)
C223 0.0177(19) 0.048(3) 0.079(3) -0.011(2) 0.008(2) 0.0058(18)
C224 0.027(2) 0.069(3) 0.083(4) -0.037(3) 0.018(2) 0.008(2)
C225 0.028(2) 0.047(2) 0.053(3) -0.024(2) 0.004(2) -0.0001(19)
C230 0.0159(19) 0.020(2) 0.0141(19) 0.0073(15) 0.0005(15) 0.0001(15)
C231 0.035(2) 0.030(2) 0.048(2) -0.0060(19) 0.0248(19) -0.0048(18)
C232 0.061(3) 0.018(2) 0.074(3) -0.008(2) 0.042(2) -0.012(2)
C233 0.045(2) 0.026(2) 0.057(3) -0.009(2) 0.027(2) 0.0034(18)
C234 0.0249(19) 0.025(2) 0.027(2) 0.0021(17) 0.0106(16) 0.0036(16)
C235 0.0196(19) 0.0218(19) 0.025(2) 0.0032(15) 0.0010(16) -0.0004(15)

loop_
_atom_type_symbol
_atom_type_description
_atom_type_scat_dispersion_real
_atom_type_scat_dispersion_imag
_atom_type_scat_source
C C 0.0033 0.0016 'International Tables Vol C Tables 4.2.6.8 and 6.1.1.4'
H H 0.0000 0.0000 'International Tables Vol C Tables 4.2.6.8 and 6.1.1.4'
N N 0.0061 0.0033 'International Tables Vol C Tables 4.2.6.8 and 6.1.1.4'
Si Si 0.0817 0.0704 'International Tables Vol C Tables 4.2.6.8 and 6.1.1.4'
P P 0.1023 0.0942 'International Tables Vol C Tables 4.2.6.8 and 6.1.1.4'
Zn Zn 0.2839 1.4301 'International Tables Vol C Tables 4.2.6.8 and 6.1.1.4'

loop_
_geom_angle_atom_site_label_1
_geom_angle_atom_site_label_2
_geom_angle_atom_site_label_3
_geom_angle
_geom_angle_site_symmetry_1
_geom_angle_site_symmetry_3
N1 Zn1 N2 117.08(10) . .
N1 Zn1 P2 118.80(8) . .
N2 Zn1 P2 85.53(8) . .
N1 Zn1 P1 85.42(8) . .
N2 Zn1 P1 114.38(8) . .
P2 Zn1 P1 138.54(3) . .
C101 P1 C130 112.68(15) . .
C101 P1 C120 111.65(18) . .
C130 P1 C120 105.07(17) . .
C101 P1 Zn1 98.74(12) . .
C130 P1 Zn1 109.43(12) . .
C120 P1 Zn1 119.46(9) . .
C201 P2 C230 112.40(13) . .
C201 P2 C220 114.15(17) . .
C230 P2 C220 105.24(16) . .
C201 P2 Zn1 98.94(12) . .
C230 P2 Zn1 110.13(11) . .
C220 P2 Zn1 116.16(9) . .
C106 N1 C102 120.4(3) . .
C106 N1 Zn1 121.0(2) . .
C102 N1 Zn1 118.0(2) . .
C206 N2 C202 121.2(3) . .
C206 N2 Zn1 121.0(2) . .
C202 N2 Zn1 117.3(2) . .
C101 Si1 C112 112.12(16) . .
C101 Si1 C113 113.37(18) . .
C112 Si1 C113 104.75(17) . .
C101 Si1 C111 111.49(17) . .
C112 Si1 C111 106.45(19) . .
C113 Si1 C111 108.2(2) . .
C201 Si2 C213 112.27(16) . .
C201 Si2 C212 112.03(16) . .
C213 Si2 C212 105.22(16) . .
C201 Si2 C211 111.88(15) . .
C213 Si2 C211 106.74(16) . .
C212 Si2 C211 108.32(16) . .
C102 C101 P1 115.1(3) . .
C102 C101 Si1 122.6(3) . .
P1 C101 Si1 122.3(2) . .
N1 C102 C101 122.7(3) . .
N1 C102 C103 116.1(3) . .
C101 C102 C103 121.2(3) . .
C104 C103 C102 122.4(3) . .
C103 C104 C105 119.7(3) . .
C106 C105 C104 117.1(3) . .
C105 C106 N1 124.1(3) . .
C121 C120 C125 117.4(3) . .
C121 C120 P1 117.4(3) . .
C125 C120 P1 125.2(3) . .
C120 C121 C122 121.1(3) . .
C123 C122 C121 120.4(4) . .
C124 C123 C122 119.7(4) . .
C123 C124 C125 120.7(4) . .
C124 C125 C120 120.7(3) . .
C135 C130 C131 118.8(4) . .
C135 C130 P1 120.0(3) . .
C131 C130 P1 121.0(3) . .
C132 C131 C130 119.3(5) . .
C133 C132 C131 121.3(6) . .
C132 C133 C134 119.8(5) . .
C133 C134 C135 119.7(5) . .
C130 C135 C134 121.0(5) . .
C202 C201 P2 115.9(2) . .
C202 C201 Si2 120.7(2) . .
P2 C201 Si2 123.4(2) . .
N2 C202 C201 122.1(3) . .
N2 C202 C203 115.3(3) . .
C201 C202 C203 122.6(3) . .
C204 C203 C202 121.8(3) . .
C203 C204 C205 120.4(3) . .
C206 C205 C204 117.3(3) . .
N2 C206 C205 123.9(4) . .
C225 C220 C221 117.8(3) . .
C225 C220 P2 117.0(2) . .
C221 C220 P2 125.2(2) . .
C220 C221 C222 121.1(3) . .
C223 C222 C221 119.6(3) . .
C224 C223 C222 120.4(4) . .
C223 C224 C225 120.0(4) . .
C220 C225 C224 121.0(3) . .
C235 C230 C231 118.1(3) . .
C235 C230 P2 121.0(3) . .
C231 C230 P2 120.0(3) . .
C232 C231 C230 121.0(3) . .
C231 C232 C233 120.2(3) . .
C234 C233 C232 119.2(3) . .
C233 C234 C235 120.8(3) . .
C234 C235 C230 120.7(3) . .

loop_
_geom_bond_atom_site_label_1
_geom_bond_atom_site_label_2
_geom_bond_distance
_geom_bond_site_symmetry_2
Zn1 N1 2.005(3) .
Zn1 N2 2.015(3) .
Zn1 P2 2.3279(8) .
Zn1 P1 2.3336(8) .
P1 C101 1.769(4) .
P1 C130 1.809(4) .
P1 C120 1.822(3) .
P2 C201 1.754(4) .
P2 C230 1.823(3) .
P2 C220 1.825(3) .
N1 C106 1.365(4) .
N1 C102 1.369(4) .
N2 C206 1.345(4) .
N2 C202 1.384(4) .
Si1 C101 1.846(4) .
Si1 C112 1.865(3) .
Si1 C113 1.876(4) .
Si1 C111 1.891(4) .
Si2 C201 1.865(3) .
Si2 C213 1.866(3) .
Si2 C212 1.868(3) .
Si2 C211 1.881(3) .
C101 C102 1.429(4) .
C102 C103 1.431(4) .
C103 C104 1.358(4) .
C104 C105 1.400(5) .
C105 C106 1.357(5) .
C120 C121 1.380(5) .
C120 C125 1.390(5) .
C121 C122 1.384(5) .
C122 C123 1.361(6) .
C123 C124 1.354(5) .
C124 C125 1.384(5) .
C130 C135 1.383(5) .
C130 C131 1.400(5) .
C131 C132 1.383(6) .
C132 C133 1.371(8) .
C133 C134 1.374(8) .
C134 C135 1.386(6) .
C201 C202 1.427(4) .
C202 C203 1.434(4) .
C203 C204 1.362(4) .
C204 C205 1.385(5) .
C205 C206 1.360(5) .
C220 C225 1.380(4) .
C220 C221 1.384(4) .
C221 C222 1.385(5) .
C222 C223 1.377(5) .
C223 C224 1.346(5) .
C224 C225 1.398(5) .
C230 C235 1.386(4) .
C230 C231 1.388(4) .
C231 C232 1.375(5) .
C232 C233 1.390(5) .
C233 C234 1.364(4) .
C234 C235 1.383(4) .

loop_
_geom_torsion_atom_site_label_1
_geom_torsion_atom_site_label_2
_geom_torsion_atom_site_label_3
_geom_torsion_atom_site_label_4
_geom_torsion
_geom_torsion_site_symmetry_1
_geom_torsion_site_symmetry_2
_geom_torsion_site_symmetry_3
_geom_torsion_site_symmetry_4
N1 Zn1 P1 C101 1.71(14) . . . .
N2 Zn1 P1 C101 119.43(15) . . . .
P2 Zn1 P1 C101 -128.02(12) . . . .
N1 Zn1 P1 C130 -116.19(16) . . . .
N2 Zn1 P1 C130 1.53(17) . . . .
P2 Zn1 P1 C130 114.08(15) . . . .
N1 Zn1 P1 C120 122.74(18) . . . .
N2 Zn1 P1 C120 -119.54(18) . . . .
P2 Zn1 P1 C120 -6.99(18) . . . .
N1 Zn1 P2 C201 120.84(14) . . . .
N2 Zn1 P2 C201 2.28(13) . . . .
P1 Zn1 P2 C201 -120.18(12) . . . .
N1 Zn1 P2 C230 2.90(15) . . . .
N2 Zn1 P2 C230 -115.66(14) . . . .
P1 Zn1 P2 C230 121.88(12) . . . .
N1 Zn1 P2 C220 -116.56(17) . . . .
N2 Zn1 P2 C220 124.88(16) . . . .
P1 Zn1 P2 C220 2.42(17) . . . .
N2 Zn1 N1 C106 70.4(3) . . . .
P2 Zn1 N1 C106 -30.1(3) . . . .
P1 Zn1 N1 C106 -174.5(2) . . . .
N2 Zn1 N1 C102 -117.7(2) . . . .
P2 Zn1 N1 C102 141.82(19) . . . .
P1 Zn1 N1 C102 -2.7(2) . . . .
N1 Zn1 N2 C206 62.8(3) . . . .
P2 Zn1 N2 C206 -177.0(2) . . . .
P1 Zn1 N2 C206 -34.8(3) . . . .
N1 Zn1 N2 C202 -124.1(2) . . . .
P2 Zn1 N2 C202 -3.9(2) . . . .
P1 Zn1 N2 C202 138.22(19) . . . .
C130 P1 C101 C102 114.5(3) . . . .
C120 P1 C101 C102 -127.5(2) . . . .
Zn1 P1 C101 C102 -0.9(3) . . . .
C130 P1 C101 Si1 -68.2(3) . . . .
C120 P1 C101 Si1 49.8(3) . . . .
Zn1 P1 C101 Si1 176.36(19) . . . .
C112 Si1 C101 C102 174.9(3) . . . .
C113 Si1 C101 C102 56.5(3) . . . .
C111 Si1 C101 C102 -65.9(3) . . . .
C112 Si1 C101 P1 -2.2(3) . . . .
C113 Si1 C101 P1 -120.5(2) . . . .
C111 Si1 C101 P1 117.1(3) . . . .
C106 N1 C102 C101 174.9(3) . . . .
Zn1 N1 C102 C101 2.9(4) . . . .
C106 N1 C102 C103 -3.6(4) . . . .
Zn1 N1 C102 C103 -175.5(2) . . . .
P1 C101 C102 N1 -1.1(4) . . . .
Si1 C101 C102 N1 -178.3(2) . . . .
P1 C101 C102 C103 177.3(2) . . . .
Si1 C101 C102 C103 0.0(5) . . . .
N1 C102 C103 C104 4.4(5) . . . .
C101 C102 C103 C104 -174.1(3) . . . .
C102 C103 C104 C105 -1.9(5) . . . .
C103 C104 C105 C106 -1.5(5) . . . .
C104 C105 C106 N1 2.3(5) . . . .
C102 N1 C106 C105 0.4(5) . . . .
Zn1 N1 C106 C105 172.0(3) . . . .
C101 P1 C120 C121 56.8(3) . . . .
C130 P1 C120 C121 179.2(3) . . . .
Zn1 P1 C120 C121 -57.6(3) . . . .
C101 P1 C120 C125 -123.4(3) . . . .
C130 P1 C120 C125 -1.0(4) . . . .
Zn1 P1 C120 C125 122.3(3) . . . .
C125 C120 C121 C122 0.5(6) . . . .
P1 C120 C121 C122 -179.7(4) . . . .
C120 C121 C122 C123 -0.3(7) . . . .
C121 C122 C123 C124 0.5(7) . . . .
C122 C123 C124 C125 -1.0(7) . . . .
C123 C124 C125 C120 1.2(7) . . . .
C121 C120 C125 C124 -0.9(6) . . . .
P1 C120 C125 C124 179.3(3) . . . .
C101 P1 C130 C135 -174.4(3) . . . .
C120 P1 C130 C135 63.8(3) . . . .
Zn1 P1 C130 C135 -65.6(3) . . . .
C101 P1 C130 C131 0.1(3) . . . .
C120 P1 C130 C131 -121.7(3) . . . .
Zn1 P1 C130 C131 108.9(3) . . . .
C135 C130 C131 C132 -2.2(6) . . . .
P1 C130 C131 C132 -176.7(3) . . . .
C130 C131 C132 C133 -0.3(7) . . . .
C131 C132 C133 C134 2.1(9) . . . .
C132 C133 C134 C135 -1.4(8) . . . .
C131 C130 C135 C134 2.9(6) . . . .
P1 C130 C135 C134 177.5(3) . . . .
C133 C134 C135 C130 -1.1(7) . . . .
C230 P2 C201 C202 115.5(2) . . . .
C220 P2 C201 C202 -124.8(2) . . . .
Zn1 P2 C201 C202 -0.7(2) . . . .
C230 P2 C201 Si2 -65.0(2) . . . .
C220 P2 C201 Si2 54.8(2) . . . .
Zn1 P2 C201 Si2 178.82(17) . . . .
C213 Si2 C201 C202 179.2(2) . . . .
C212 Si2 C201 C202 61.0(3) . . . .
C211 Si2 C201 C202 -60.8(3) . . . .
C213 Si2 C201 P2 -0.4(3) . . . .
C212 Si2 C201 P2 -118.5(2) . . . .
C211 Si2 C201 P2 119.6(2) . . . .
C206 N2 C202 C201 177.8(3) . . . .
Zn1 N2 C202 C201 4.8(4) . . . .
C206 N2 C202 C203 -1.7(4) . . . .
Zn1 N2 C202 C203 -174.75(19) . . . .
P2 C201 C202 N2 -2.3(4) . . . .
Si2 C201 C202 N2 178.1(2) . . . .
P2 C201 C202 C203 177.1(2) . . . .
Si2 C201 C202 C203 -2.4(4) . . . .
N2 C202 C203 C204 2.0(4) . . . .
C201 C202 C203 C204 -177.5(3) . . . .
C202 C203 C204 C205 -0.9(5) . . . .
C203 C204 C205 C206 -0.6(5) . . . .
C202 N2 C206 C205 0.4(5) . . . .
Zn1 N2 C206 C205 173.1(3) . . . .
C204 C205 C206 N2 0.9(5) . . . .
C201 P2 C220 C225 78.7(3) . . . .
C230 P2 C220 C225 -157.6(3) . . . .
Zn1 P2 C220 C225 -35.5(3) . . . .
C201 P2 C220 C221 -101.9(3) . . . .
C230 P2 C220 C221 21.8(4) . . . .
Zn1 P2 C220 C221 143.9(3) . . . .
C225 C220 C221 C222 -1.8(5) . . . .
P2 C220 C221 C222 178.8(3) . . . .
C220 C221 C222 C223 0.4(5) . . . .
C221 C222 C223 C224 1.6(6) . . . .
C222 C223 C224 C225 -2.0(7) . . . .
C221 C220 C225 C224 1.4(6) . . . .
P2 C220 C225 C224 -179.1(3) . . . .
C223 C224 C225 C220 0.5(7) . . . .
C201 P2 C230 C235 -13.4(3) . . . .
C220 P2 C230 C235 -138.2(3) . . . .
Zn1 P2 C230 C235 95.9(3) . . . .
C201 P2 C230 C231 177.6(3) . . . .
C220 P2 C230 C231 52.7(3) . . . .
Zn1 P2 C230 C231 -73.2(3) . . . .
C235 C230 C231 C232 -2.1(5) . . . .
P2 C230 C231 C232 167.2(3) . . . .
C230 C231 C232 C233 2.2(6) . . . .
C231 C232 C233 C234 -0.8(6) . . . .
C232 C233 C234 C235 -0.6(5) . . . .
C233 C234 C235 C230 0.6(5) . . . .
C231 C230 C235 C234 0.7(5) . . . .
P2 C230 C235 C234 -168.5(2) . . . .
